data_7045071
loop_
_publ_author_name
'Cheng, Ming-Chuan'
'Hua, Shao-An'
'Lv, Qiying'
'Sigrist, Marc'
'Lee, Gene-Hsiang'
'Liu, Yu-Chiao'
'Chiang, Ming-Hsi'
'Peng, Shie-Ming'

_publ_section_title
;
 Stepwise synthesis of the heterotrimetallic chains
 [MRu<sub>2</sub>(dpa)<sub>4</sub>X<sub>2</sub>]<sup>0/1+</sup> using
 group 7 to group 12 transition metal ions and
 [Ru<sub>2</sub>(dpa)<sub>4</sub>Cl].
;
_journal_issue 5
_journal_name_full 'Dalton transactions (Cambridge, England : 2003)'
_journal_page_first 1422
_journal_page_last 1434
_journal_paper_doi 10.1039/c7dt04114d
_journal_volume 47
_journal_year 2018
_chemical_formula_sum 'C43.5 H39 Cl4 Mn N12 O5 Ru2'
_chemical_formula_weight 1208.74
_space_group_crystal_system monoclinic
_space_group_IT_number 14
_space_group_name_Hall '-P 2yn'
_space_group_name_H-M_alt 'P 1 21/n 1'
_symmetry_space_group_name_Hall '-P 2yn'
_symmetry_space_group_name_H-M 'P 1 21/n 1'
_atom_sites_solution_hydrogens geom
_audit_creation_method SHELXL-2014/7
_audit_update_record
;
2017-10-26 deposited with the CCDC.
2017-12-18 downloaded from the CCDC.
;
_cell_angle_alpha 90
_cell_angle_beta 93.7271(12)
_cell_angle_gamma 90
_cell_formula_units_Z 4
_cell_length_a 11.3404(3)
_cell_length_b 21.4694(5)
_cell_length_c 19.9024(4)
_cell_measurement_reflns_used 24593
_cell_measurement_temperature 150(2)
_cell_measurement_theta_max 27.50
_cell_measurement_theta_min 1.40
_cell_volume 4835.4(2)
_computing_cell_refinement DENZO-SMN
_computing_data_collection 'NONIUS COLLECT'
_computing_data_reduction DENZO-SMN
_computing_molecular_graphics 'Bruker SHELXTL'
_computing_publication_material 'Bruker SHELXTL'
_computing_structure_refinement 'SHELXL-2014/7 (Sheldrick, 2014)'
_computing_structure_solution 'SHELXS-97 (Sheldrick 2008)'
_diffrn_ambient_temperature 150(2)
_diffrn_measured_fraction_theta_full 0.999
_diffrn_measured_fraction_theta_max 0.991
_diffrn_measurement_device_type 'NONIUS KappaCCD'
_diffrn_measurement_method '\w scans'
_diffrn_radiation_type MoK\a
_diffrn_radiation_wavelength 0.71073
_diffrn_reflns_av_R_equivalents 0.0345
_diffrn_reflns_av_unetI/netI 0.0582
_diffrn_reflns_Laue_measured_fraction_full 0.999
_diffrn_reflns_Laue_measured_fraction_max 0.991
_diffrn_reflns_limit_h_max 14
_diffrn_reflns_limit_h_min -14
_diffrn_reflns_limit_k_max 27
_diffrn_reflns_limit_k_min -27
_diffrn_reflns_limit_l_max 25
_diffrn_reflns_limit_l_min -24
_diffrn_reflns_number 24577
_diffrn_reflns_point_group_measured_fraction_full 0.999
_diffrn_reflns_point_group_measured_fraction_max 0.991
_diffrn_reflns_theta_full 25.242
_diffrn_reflns_theta_max 27.499
_diffrn_reflns_theta_min 1.397
_exptl_absorpt_coefficient_mu 1.153
_exptl_absorpt_correction_T_max 0.778
_exptl_absorpt_correction_T_min 0.702
_exptl_absorpt_correction_type multi-scan
_exptl_absorpt_process_details 'SADABS (Bruker, 2016)'
_exptl_crystal_colour dark-brown
_exptl_crystal_density_diffrn 1.660
_exptl_crystal_description block
_exptl_crystal_F_000 2420
_exptl_crystal_size_max 0.300
_exptl_crystal_size_mid 0.250
_exptl_crystal_size_min 0.250
_refine_diff_density_max 0.834
_refine_diff_density_min -0.687
_refine_diff_density_rms 0.123
_refine_ls_extinction_method none
_refine_ls_goodness_of_fit_ref 1.120
_refine_ls_hydrogen_treatment constr
_refine_ls_matrix_type full
_refine_ls_number_parameters 636
_refine_ls_number_reflns 11009
_refine_ls_number_restraints 34
_refine_ls_restrained_S_all 1.123
_refine_ls_R_factor_all 0.0904
_refine_ls_R_factor_gt 0.0535
_refine_ls_shift/su_max 0.001
_refine_ls_shift/su_mean 0.000
_refine_ls_structure_factor_coef Fsqd
_refine_ls_weighting_details 'w=1/[\s^2^(Fo^2^)+(0.0260P)^2^+16.0152P] where P=(Fo^2^+2Fc^2^)/3'
_refine_ls_weighting_scheme calc
_refine_ls_wR_factor_gt 0.1157
_refine_ls_wR_factor_ref 0.1265
_reflns_Friedel_coverage 0.000
_reflns_number_gt 7619
_reflns_number_total 11009
_reflns_threshold_expression 'I > 2\s(I)'
_cod_data_source_file c7dt04114d2.cif
_cod_data_source_block ic16296
_cod_depositor_comments 'Adding full bibliography for 7045062--7045073.cif.'
_cod_original_formula_sum 'C43.50 H39 Cl4 Mn N12 O5 Ru2'
_cod_database_code 7045071
_shelx_shelxl_version_number 2014/7
_shelx_space_group_comment
; 
The symmetry employed for this shelxl refinement is uniquely defined 
by the following loop, which should always be used as a source of 
symmetry information in preference to the above space-group names. 
They are only intended as comments. 
;
_shelx_estimated_absorpt_t_min 0.724
_shelx_estimated_absorpt_t_max 0.761

loop_
_space_group_symop_operation_xyz
'x, y, z'
'-x+1/2, y+1/2, -z+1/2'
'-x, -y, -z'
'x-1/2, -y-1/2, z-1/2'

loop_
_atom_site_label
_atom_site_type_symbol
_atom_site_fract_x
_atom_site_fract_y
_atom_site_fract_z
_atom_site_U_iso_or_equiv
_atom_site_adp_type
_atom_site_occupancy
_atom_site_site_symmetry_order
_atom_site_calc_flag
_atom_site_refinement_flags_posn
_atom_site_refinement_flags_adp
_atom_site_refinement_flags_occupancy
_atom_site_disorder_assembly
_atom_site_disorder_group
Ru1 Ru 0.78203(15) 0.79818(7) 0.63569(8) 0.0273(3) Uani 0.498(3) 1 d . . P A 1
Mn1 Mn 0.8365(3) 0.69999(15) 0.86156(14) 0.0249(3) Uani 0.498(3) 1 d . . P A 1
Ru1' Ru 0.83526(15) 0.71077(7) 0.84166(8) 0.0249(3) Uani 0.502(3) 1 d . . P A 2
Mn1' Mn 0.7784(3) 0.80991(14) 0.61588(14) 0.0273(3) Uani 0.502(3) 1 d . . P A 2
Ru2 Ru 0.80648(3) 0.75358(2) 0.73825(2) 0.02523(10) Uani 1 1 d . . . . .
Cl1 Cl 0.75622(14) 0.85492(7) 0.51966(7) 0.0525(4) Uani 1 1 d . . . . .
Cl2 Cl 0.86476(12) 0.65910(7) 0.96023(7) 0.0491(4) Uani 1 1 d . . . . .
N1 N 0.8651(4) 0.88151(17) 0.67988(18) 0.0302(9) Uani 1 1 d . . . . .
N2 N 0.9396(3) 0.81365(18) 0.76286(19) 0.0296(9) Uani 1 1 d . . . . .
N3 N 1.0115(3) 0.74455(17) 0.84465(18) 0.0290(8) Uani 1 1 d . . . . .
N4 N 0.7005(4) 0.71374(17) 0.60109(18) 0.0310(9) Uani 1 1 d . . . . .
N5 N 0.6724(3) 0.69355(17) 0.71365(18) 0.0290(9) Uani 1 1 d . . . . .
N6 N 0.6533(3) 0.67661(17) 0.82692(18) 0.0291(9) Uani 1 1 d . . . . .
N7 N 0.6147(4) 0.83212(17) 0.66654(19) 0.0310(9) Uani 1 1 d . . . . .
N8 N 0.6930(3) 0.81590(17) 0.77557(18) 0.0287(9) Uani 1 1 d . . . . .
N9 N 0.7780(4) 0.79703(18) 0.88314(17) 0.0302(9) Uani 1 1 d . . . . .
N10 N 0.9548(4) 0.76373(18) 0.61687(19) 0.0326(9) Uani 1 1 d . . . . .
N11 N 0.9245(3) 0.69334(17) 0.70208(18) 0.0286(9) Uani 1 1 d . . . . .
N12 N 0.8943(3) 0.62786(17) 0.79185(18) 0.0285(9) Uani 1 1 d . . . . .
C1 C 0.8497(5) 0.9398(2) 0.6555(3) 0.0392(12) Uani 1 1 d . . . . .
H1 H 0.7991 0.9455 0.6160 0.047 Uiso 1 1 calc R U . . .
C2 C 0.9031(5) 0.9911(2) 0.6846(3) 0.0455(14) Uani 1 1 d . . . . .
H2 H 0.8915 1.0311 0.6650 0.055 Uiso 1 1 calc R U . . .
C3 C 0.9741(5) 0.9835(2) 0.7431(3) 0.0458(14) Uani 1 1 d . . . . .
H3 H 1.0124 1.0183 0.7643 0.055 Uiso 1 1 calc R U . . .
C4 C 0.9887(5) 0.9248(2) 0.7704(3) 0.0379(12) Uani 1 1 d . . . . .
H4 H 1.0351 0.9193 0.8115 0.045 Uiso 1 1 calc R U . . .
C5 C 0.9352(4) 0.8735(2) 0.7377(2) 0.0299(10) Uani 1 1 d . . . . .
C6 C 1.0361(4) 0.7922(2) 0.8027(2) 0.0298(10) Uani 1 1 d . . . . .
C7 C 1.1511(5) 0.8126(3) 0.7976(3) 0.0411(13) Uani 1 1 d . . . . .
H7 H 1.1668 0.8460 0.7683 0.049 Uiso 1 1 calc R U . . .
C8 C 1.2420(5) 0.7849(3) 0.8346(3) 0.0464(14) Uani 1 1 d . . . . .
H8 H 1.3210 0.7986 0.8312 0.056 Uiso 1 1 calc R U . . .
C9 C 1.2170(5) 0.7364(2) 0.8771(2) 0.0390(12) Uani 1 1 d . . . . .
H9 H 1.2789 0.7165 0.9034 0.047 Uiso 1 1 calc R U . . .
C10 C 1.1027(4) 0.7174(2) 0.8810(2) 0.0335(11) Uani 1 1 d . . . . .
H10 H 1.0866 0.6839 0.9103 0.040 Uiso 1 1 calc R U . . .
C11 C 0.6983(5) 0.6959(2) 0.5359(2) 0.0418(13) Uani 1 1 d . . . . .
H11 H 0.7307 0.7231 0.5042 0.050 Uiso 1 1 calc R U . . .
C12 C 0.6516(6) 0.6403(3) 0.5134(3) 0.0492(15) Uani 1 1 d . . . . .
H12 H 0.6505 0.6295 0.4671 0.059 Uiso 1 1 calc R U . . .
C13 C 0.6059(5) 0.6003(2) 0.5596(3) 0.0454(14) Uani 1 1 d . . . . .
H13 H 0.5724 0.5617 0.5452 0.054 Uiso 1 1 calc R U . . .
C14 C 0.6094(5) 0.6167(2) 0.6262(2) 0.0376(12) Uani 1 1 d . . . . .
H14 H 0.5796 0.5892 0.6584 0.045 Uiso 1 1 calc R U . . .
C15 C 0.6572(4) 0.6743(2) 0.6465(2) 0.0310(11) Uani 1 1 d . . . . .
C16 C 0.6027(4) 0.6738(2) 0.7634(2) 0.0285(10) Uani 1 1 d . . . . .
C17 C 0.4843(4) 0.6556(2) 0.7522(2) 0.0333(11) Uani 1 1 d . . . . .
H17 H 0.4491 0.6545 0.7076 0.040 Uiso 1 1 calc R U . . .
C18 C 0.4193(5) 0.6395(2) 0.8049(3) 0.0398(12) Uani 1 1 d . . . . .
H18 H 0.3391 0.6269 0.7974 0.048 Uiso 1 1 calc R U . . .
C19 C 0.4729(5) 0.6417(2) 0.8698(3) 0.0432(13) Uani 1 1 d . . . . .
H19 H 0.4304 0.6304 0.9075 0.052 Uiso 1 1 calc R U . . .
C20 C 0.5872(5) 0.6606(2) 0.8780(2) 0.0376(12) Uani 1 1 d . . . . .
H20 H 0.6227 0.6626 0.9225 0.045 Uiso 1 1 calc R U . . .
C21 C 0.5220(5) 0.8461(2) 0.6227(3) 0.0369(12) Uani 1 1 d . . . . .
H21 H 0.5308 0.8406 0.5760 0.044 Uiso 1 1 calc R U . . .
C22 C 0.4169(5) 0.8678(2) 0.6425(3) 0.0411(13) Uani 1 1 d . . . . .
H22 H 0.3536 0.8767 0.6103 0.049 Uiso 1 1 calc R U . . .
C23 C 0.4037(5) 0.8766(2) 0.7114(3) 0.0415(13) Uani 1 1 d . . . . .
H23 H 0.3324 0.8933 0.7264 0.050 Uiso 1 1 calc DR U . . .
C24 C 0.4950(4) 0.8609(2) 0.7572(3) 0.0349(11) Uani 1 1 d . . . . .
H24 H 0.4865 0.8656 0.8041 0.042 Uiso 1 1 calc R U . . .
C25 C 0.6010(4) 0.8379(2) 0.7338(2) 0.0285(10) Uani 1 1 d . . . . .
C26 C 0.7195(4) 0.8374(2) 0.8404(2) 0.0313(11) Uani 1 1 d . . . . .
C27 C 0.6988(5) 0.8990(2) 0.8606(2) 0.0365(12) Uani 1 1 d . . . . .
H27 H 0.6585 0.9273 0.8305 0.044 Uiso 1 1 calc R U . . .
C28 C 0.7371(5) 0.9178(3) 0.9241(3) 0.0479(14) Uani 1 1 d . . . . .
H28 H 0.7239 0.9594 0.9382 0.057 Uiso 1 1 calc R U . . .
C29 C 0.7950(6) 0.8762(3) 0.9675(3) 0.0473(15) Uani 1 1 d . . . . .
H29 H 0.8203 0.8882 1.0120 0.057 Uiso 1 1 calc R U . . .
C30 C 0.8154(5) 0.8168(2) 0.9450(2) 0.0372(12) Uani 1 1 d . . . . .
H30 H 0.8577 0.7885 0.9744 0.045 Uiso 1 1 calc R U . . .
C31 C 1.0271(5) 0.7921(2) 0.5749(2) 0.0405(13) Uani 1 1 d . . . . .
H31 H 0.9968 0.8263 0.5489 0.049 Uiso 1 1 calc R U . . .
C32 C 1.1414(5) 0.7742(3) 0.5679(3) 0.0490(14) Uani 1 1 d . . . . .
H32 H 1.1885 0.7947 0.5370 0.059 Uiso 1 1 calc R U . . .
C33 C 1.1870(5) 0.7249(3) 0.6075(3) 0.0475(14) Uani 1 1 d . . . . .
H33 H 1.2665 0.7119 0.6044 0.057 Uiso 1 1 calc R U . . .
C34 C 1.1164(5) 0.6957(2) 0.6506(2) 0.0378(12) Uani 1 1 d . . . . .
H34 H 1.1463 0.6618 0.6772 0.045 Uiso 1 1 calc R U . . .
C35 C 0.9993(4) 0.7158(2) 0.6555(2) 0.0297(10) Uani 1 1 d . . . . .
C36 C 0.9354(4) 0.6343(2) 0.7298(2) 0.0288(10) Uani 1 1 d . . . . .
C37 C 0.9787(5) 0.5833(2) 0.6956(2) 0.0357(12) Uani 1 1 d . . . . .
H37 H 1.0053 0.5880 0.6516 0.043 Uiso 1 1 calc R U . . .
C38 C 0.9823(5) 0.5261(2) 0.7265(3) 0.0416(13) Uani 1 1 d . . . . .
H38 H 1.0149 0.4914 0.7046 0.050 Uiso 1 1 calc R U . . .
C39 C 0.9385(5) 0.5189(2) 0.7893(3) 0.0435(13) Uani 1 1 d . . . . .
H39 H 0.9388 0.4794 0.8108 0.052 Uiso 1 1 calc R U . . .
C40 C 0.8947(5) 0.5704(2) 0.8193(3) 0.0372(12) Uani 1 1 d . . . . .
H40 H 0.8628 0.5656 0.8620 0.045 Uiso 1 1 calc R U . . .
Cl3 Cl 0.26515(13) 0.51203(7) 0.62454(7) 0.0482(3) Uani 1 1 d . . . . .
O1 O 0.3639(4) 0.4952(2) 0.5896(2) 0.0755(14) Uani 1 1 d . . . . .
O2 O 0.1655(4) 0.5256(2) 0.5791(2) 0.0780(15) Uani 1 1 d . . . . .
O3 O 0.2926(5) 0.5660(2) 0.6623(3) 0.0950(18) Uani 1 1 d . . . . .
O4 O 0.2380(4) 0.4623(2) 0.6677(3) 0.0880(17) Uani 1 1 d . . . . .
C41 C -0.061(3) 0.6067(7) 0.4235(8) 0.200 Uiso 0.5 1 d D U P B 1
H41A H -0.0076 0.5872 0.3922 0.240 Uiso 0.5 1 calc R U P B 1
H41B H -0.1435 0.6032 0.4042 0.240 Uiso 0.5 1 calc R U P B 1
Cl4 Cl -0.0224(8) 0.6852(5) 0.4394(5) 0.222(4) Uani 0.5 1 d D . P B 1
Cl5 Cl -0.0449(10) 0.5718(6) 0.5040(5) 0.256(5) Uani 0.5 1 d D . P B 1
O5 O 0.7802(19) 1.0234(10) 0.5197(9) 0.192(6) Uani 0.519(6) 1 d D U P C -1
C42 C 0.7009(16) 1.0053(10) 0.4773(12) 0.130(6) Uani 0.519(6) 1 d D U P C -1
C43 C 0.738(4) 0.9895(17) 0.4063(14) 0.182(9) Uani 0.519(6) 1 d D U P C -1
H43A H 0.6680 0.9761 0.3782 0.273 Uiso 0.519(6) 1 calc R U P C -1
H43B H 0.7721 1.0264 0.3863 0.273 Uiso 0.519(6) 1 calc R U P C -1
H43C H 0.7961 0.9558 0.4091 0.273 Uiso 0.519(6) 1 calc R U P C -1
C44 C 0.5700(15) 0.9934(10) 0.4862(11) 0.136(6) Uani 0.519(6) 1 d D U P C -1
H44A H 0.5313 0.9796 0.4434 0.204 Uiso 0.519(6) 1 calc R U P C -1
H44B H 0.5620 0.9611 0.5204 0.204 Uiso 0.519(6) 1 calc R U P C -1
H44C H 0.5328 1.0320 0.5006 0.204 Uiso 0.519(6) 1 calc R U P C -1
O5' O 0.920(2) 1.0225(10) 0.4746(10) 0.192(6) Uani 0.481(6) 1 d D . P C 2
C42' C 0.835(2) 1.0246(10) 0.4303(10) 0.130(6) Uani 0.481(6) 1 d D . P C 2
C43' C 0.759(4) 0.9822(16) 0.3813(16) 0.182(9) Uani 0.481(6) 1 d D . P C 2
H43D H 0.6996 1.0075 0.3558 0.273 Uiso 0.481(6) 1 calc R U P C 2
H43G H 0.8099 0.9618 0.3501 0.273 Uiso 0.481(6) 1 calc R U P C 2
H43E H 0.7190 0.9505 0.4071 0.273 Uiso 0.481(6) 1 calc R U P C 2
C44' C 0.8673(15) 1.0770(9) 0.3817(9) 0.136(6) Uani 0.481(6) 1 d D . P C 2
H44G H 0.8045 1.0813 0.3458 0.204 Uiso 0.481(6) 1 calc R U P C 2
H44D H 0.8762 1.1163 0.4065 0.204 Uiso 0.481(6) 1 calc R U P C 2
H44E H 0.9418 1.0667 0.3620 0.204 Uiso 0.481(6) 1 calc R U P C 2

loop_
_atom_site_aniso_label
_atom_site_aniso_U_11
_atom_site_aniso_U_22
_atom_site_aniso_U_33
_atom_site_aniso_U_23
_atom_site_aniso_U_13
_atom_site_aniso_U_12
Ru1 0.0390(4) 0.0232(6) 0.0194(8) 0.0028(4) 0.0000(6) -0.0033(4)
Mn1 0.0328(3) 0.0221(6) 0.0197(8) 0.0029(5) 0.0013(6) 0.0009(4)
Ru1' 0.0328(3) 0.0221(6) 0.0197(8) 0.0029(5) 0.0013(6) 0.0009(4)
Mn1' 0.0390(4) 0.0232(6) 0.0194(8) 0.0028(4) 0.0000(6) -0.0033(4)
Ru2 0.0339(2) 0.02199(18) 0.01957(17) 0.00060(14) 0.00032(14) -0.00173(16)
Cl1 0.0550(9) 0.0589(9) 0.0429(8) -0.0162(7) -0.0019(7) -0.0049(7)
Cl2 0.0423(8) 0.0606(9) 0.0441(8) -0.0092(7) 0.0002(6) 0.0110(7)
N1 0.037(2) 0.028(2) 0.026(2) 0.0016(16) 0.0019(17) -0.0023(18)
N2 0.033(2) 0.028(2) 0.028(2) -0.0012(16) 0.0008(17) -0.0018(18)
N3 0.033(2) 0.029(2) 0.0241(19) 0.0002(16) -0.0003(16) -0.0002(18)
N4 0.044(3) 0.025(2) 0.0229(19) -0.0019(16) -0.0036(18) -0.0020(18)
N5 0.037(2) 0.027(2) 0.0229(19) 0.0014(16) -0.0005(17) -0.0045(18)
N6 0.035(2) 0.027(2) 0.025(2) 0.0014(16) 0.0023(17) 0.0039(18)
N7 0.037(2) 0.026(2) 0.029(2) 0.0010(16) -0.0038(18) -0.0043(18)
N8 0.037(2) 0.0264(19) 0.023(2) 0.0001(15) -0.0001(17) 0.0013(18)
N9 0.044(2) 0.031(2) 0.0157(18) -0.0027(15) 0.0027(17) 0.0014(19)
N10 0.043(2) 0.029(2) 0.026(2) 0.0032(16) 0.0032(18) -0.0002(18)
N11 0.036(2) 0.027(2) 0.0232(19) -0.0007(15) 0.0031(17) 0.0015(17)
N12 0.033(2) 0.026(2) 0.026(2) 0.0017(16) 0.0022(17) 0.0006(17)
C1 0.044(3) 0.038(3) 0.036(3) 0.008(2) 0.004(2) 0.001(2)
C2 0.058(4) 0.026(3) 0.052(3) 0.010(2) 0.003(3) -0.001(3)
C3 0.057(4) 0.032(3) 0.048(3) -0.003(2) -0.003(3) -0.009(3)
C4 0.046(3) 0.033(3) 0.034(3) -0.002(2) 0.001(2) -0.010(2)
C5 0.036(3) 0.030(2) 0.024(2) 0.0006(19) 0.005(2) -0.005(2)
C6 0.037(3) 0.030(2) 0.022(2) -0.0018(19) 0.003(2) -0.001(2)
C7 0.040(3) 0.046(3) 0.037(3) 0.008(2) 0.000(2) -0.008(3)
C8 0.034(3) 0.062(4) 0.044(3) 0.003(3) 0.006(2) -0.007(3)
C9 0.039(3) 0.048(3) 0.030(3) 0.000(2) 0.001(2) 0.008(3)
C10 0.040(3) 0.036(3) 0.024(2) 0.001(2) 0.000(2) 0.003(2)
C11 0.063(4) 0.039(3) 0.024(3) -0.001(2) -0.001(2) -0.003(3)
C12 0.072(4) 0.042(3) 0.032(3) -0.012(2) -0.003(3) -0.004(3)
C13 0.060(4) 0.034(3) 0.041(3) -0.009(2) -0.004(3) -0.009(3)
C14 0.048(3) 0.029(3) 0.036(3) -0.003(2) 0.003(2) -0.008(2)
C15 0.036(3) 0.029(2) 0.027(2) -0.0016(19) -0.003(2) 0.000(2)
C16 0.037(3) 0.017(2) 0.031(2) -0.0019(18) 0.005(2) -0.001(2)
C17 0.034(3) 0.034(3) 0.032(3) -0.005(2) 0.001(2) 0.004(2)
C18 0.035(3) 0.036(3) 0.049(3) -0.002(2) 0.010(2) 0.001(2)
C19 0.050(4) 0.040(3) 0.041(3) 0.002(2) 0.017(3) 0.002(3)
C20 0.054(3) 0.030(3) 0.029(3) 0.000(2) 0.009(2) 0.010(2)
C21 0.043(3) 0.033(3) 0.034(3) 0.002(2) -0.008(2) -0.008(2)
C22 0.036(3) 0.044(3) 0.042(3) 0.005(2) -0.009(2) -0.005(2)
C23 0.033(3) 0.035(3) 0.056(3) 0.002(2) -0.001(3) -0.006(2)
C24 0.038(3) 0.030(3) 0.037(3) 0.002(2) 0.004(2) -0.009(2)
C25 0.037(3) 0.021(2) 0.027(2) -0.0018(18) 0.001(2) -0.005(2)
C26 0.039(3) 0.027(2) 0.028(2) -0.0016(19) 0.006(2) 0.000(2)
C27 0.045(3) 0.027(2) 0.038(3) -0.001(2) 0.001(2) 0.001(2)
C28 0.059(4) 0.036(3) 0.049(3) -0.016(3) -0.001(3) 0.000(3)
C29 0.072(4) 0.044(3) 0.025(3) -0.014(2) -0.002(3) -0.003(3)
C30 0.047(3) 0.039(3) 0.026(3) -0.004(2) -0.002(2) -0.001(2)
C31 0.050(3) 0.044(3) 0.028(3) 0.011(2) 0.006(2) -0.010(3)
C32 0.051(4) 0.056(4) 0.041(3) 0.013(3) 0.007(3) -0.010(3)
C33 0.041(3) 0.056(4) 0.046(3) 0.008(3) 0.008(3) -0.002(3)
C34 0.044(3) 0.038(3) 0.032(3) 0.000(2) 0.008(2) 0.004(2)
C35 0.036(3) 0.026(2) 0.028(2) -0.0043(19) 0.002(2) -0.003(2)
C36 0.029(3) 0.028(2) 0.029(2) -0.0015(19) 0.000(2) -0.004(2)
C37 0.048(3) 0.030(3) 0.031(3) 0.001(2) 0.011(2) 0.000(2)
C38 0.046(3) 0.029(3) 0.050(3) -0.003(2) 0.003(3) 0.001(2)
C39 0.056(4) 0.028(3) 0.048(3) 0.006(2) 0.011(3) 0.003(3)
C40 0.044(3) 0.033(3) 0.034(3) 0.007(2) 0.005(2) -0.001(2)
Cl3 0.0491(9) 0.0469(8) 0.0484(8) 0.0105(6) 0.0024(7) 0.0093(7)
O1 0.070(3) 0.077(3) 0.083(3) 0.010(3) 0.028(3) 0.012(3)
O2 0.065(3) 0.095(4) 0.070(3) 0.024(3) -0.019(2) 0.009(3)
O3 0.090(4) 0.071(3) 0.120(5) -0.042(3) -0.021(3) 0.023(3)
O4 0.070(3) 0.094(4) 0.102(4) 0.064(3) 0.023(3) 0.023(3)
Cl4 0.192(9) 0.212(9) 0.257(11) -0.063(8) -0.022(7) 0.023(7)
Cl5 0.256(12) 0.300(14) 0.203(10) 0.028(9) -0.054(9) 0.024(10)
O5 0.248(14) 0.195(11) 0.133(10) 0.018(9) 0.011(9) -0.008(11)
C42 0.134(9) 0.102(8) 0.156(10) -0.010(8) 0.013(8) 0.026(8)
C43 0.182(15) 0.133(12) 0.231(17) -0.018(13) 0.010(14) 0.073(13)
C44 0.141(12) 0.120(11) 0.144(12) -0.026(9) -0.012(10) 0.012(10)
O5' 0.248(14) 0.195(11) 0.133(10) 0.018(9) 0.011(9) -0.008(11)
C42' 0.134(9) 0.102(8) 0.156(10) -0.010(8) 0.013(8) 0.026(8)
C43' 0.182(15) 0.133(12) 0.231(17) -0.018(13) 0.010(14) 0.073(13)
C44' 0.141(12) 0.120(11) 0.144(12) -0.026(9) -0.012(10) 0.012(10)

loop_
_atom_type_symbol
_atom_type_description
_atom_type_scat_dispersion_real
_atom_type_scat_dispersion_imag
_atom_type_scat_source
C C 0.0033 0.0016 'International Tables Vol C Tables 4.2.6.8 and 6.1.1.4'
H H 0.0000 0.0000 'International Tables Vol C Tables 4.2.6.8 and 6.1.1.4'
N N 0.0061 0.0033 'International Tables Vol C Tables 4.2.6.8 and 6.1.1.4'
O O 0.0106 0.0060 'International Tables Vol C Tables 4.2.6.8 and 6.1.1.4'
Cl Cl 0.1484 0.1585 'International Tables Vol C Tables 4.2.6.8 and 6.1.1.4'
Mn Mn 0.3368 0.7283 'International Tables Vol C Tables 4.2.6.8 and 6.1.1.4'
Ru Ru -1.2594 0.8363 'International Tables Vol C Tables 4.2.6.8 and 6.1.1.4'

loop_
_geom_angle_atom_site_label_1
_geom_angle_atom_site_label_2
_geom_angle_atom_site_label_3
_geom_angle
N4 Ru1 N10 91.85(16)
N4 Ru1 N7 90.46(16)
N10 Ru1 N7 173.53(16)
N4 Ru1 N1 175.08(16)
N10 Ru1 N1 88.72(16)
N7 Ru1 N1 88.46(15)
N4 Ru1 Ru2 87.51(11)
N10 Ru1 Ru2 87.24(11)
N7 Ru1 Ru2 86.82(11)
N1 Ru1 Ru2 87.64(11)
N4 Ru1 Cl1 95.15(12)
N10 Ru1 Cl1 93.29(12)
N7 Ru1 Cl1 92.52(12)
N1 Ru1 Cl1 89.69(11)
Ru2 Ru1 Cl1 177.27(8)
Cl2 Mn1 N6 105.88(16)
Cl2 Mn1 N12 104.72(16)
N6 Mn1 N12 87.47(19)
Cl2 Mn1 N9 103.47(16)
N6 Mn1 N9 89.27(19)
N12 Mn1 N9 151.43(18)
Cl2 Mn1 N3 103.24(17)
N6 Mn1 N3 150.86(18)
N12 Mn1 N3 84.45(18)
N9 Mn1 N3 84.72(18)
Cl2 Mn1 Ru2 178.33(18)
N6 Mn1 Ru2 75.71(13)
N12 Mn1 Ru2 75.74(13)
N9 Mn1 Ru2 75.95(12)
N3 Mn1 Ru2 75.17(12)
N3 Ru1' N9 90.12(16)
N3 Ru1' N12 88.58(16)
N9 Ru1' N12 175.16(16)
N3 Ru1' N6 173.92(16)
N9 Ru1' N6 91.99(16)
N12 Ru1' N6 88.85(15)
N3 Ru1' Ru2 88.08(11)
N9 Ru1' Ru2 88.27(11)
N12 Ru1' Ru2 87.02(11)
N6 Ru1' Ru2 86.28(11)
N3 Ru1' Cl2 93.14(12)
N9 Ru1' Cl2 92.48(11)
N12 Ru1' Cl2 92.25(11)
N6 Ru1' Cl2 92.47(11)
Ru2 Ru1' Cl2 178.57(8)
Cl1 Mn1' N1 103.02(16)
Cl1 Mn1' N7 104.79(17)
N1 Mn1' N7 86.68(19)
Cl1 Mn1' N10 105.14(17)
N1 Mn1' N10 86.47(19)
N7 Mn1' N10 150.07(18)
Cl1 Mn1' N4 105.86(16)
N1 Mn1' N4 151.12(18)
N7 Mn1' N4 85.63(18)
N10 Mn1' N4 86.45(18)
Cl1 Mn1' Ru2 179.62(17)
N1 Mn1' Ru2 76.65(13)
N7 Mn1' Ru2 75.02(12)
N10 Mn1' Ru2 75.05(12)
N4 Mn1' Ru2 74.46(12)
N2 Ru2 N11 89.60(16)
N2 Ru2 N5 179.79(17)
N11 Ru2 N5 90.61(16)
N2 Ru2 N8 88.40(16)
N11 Ru2 N8 178.00(16)
N5 Ru2 N8 91.39(16)
N2 Ru2 Ru1 89.68(11)
N11 Ru2 Ru1 89.69(11)
N5 Ru2 Ru1 90.30(11)
N8 Ru2 Ru1 90.45(11)
N2 Ru2 Ru1' 88.71(11)
N11 Ru2 Ru1' 90.24(11)
N5 Ru2 Ru1' 91.31(11)
N8 Ru2 Ru1' 89.56(11)
N2 Ru2 Mn1 90.21(13)
N11 Ru2 Mn1 90.22(13)
N5 Ru2 Mn1 89.81(13)
N8 Ru2 Mn1 89.64(13)
Ru1 Ru2 Mn1 179.86(9)
N2 Ru2 Mn1' 88.59(13)
N11 Ru2 Mn1' 90.41(13)
N5 Ru2 Mn1' 91.39(12)
N8 Ru2 Mn1' 89.69(13)
Ru1' Ru2 Mn1' 177.21(8)
C1 N1 C5 118.3(4)
C1 N1 Ru1 125.0(3)
C5 N1 Ru1 116.7(3)
C1 N1 Mn1' 113.5(3)
C5 N1 Mn1' 128.1(3)
C5 N2 C6 121.7(4)
C5 N2 Ru2 119.9(3)
C6 N2 Ru2 118.4(3)
C10 N3 C6 118.1(4)
C10 N3 Ru1' 123.5(3)
C6 N3 Ru1' 118.0(3)
C10 N3 Mn1 112.8(3)
C6 N3 Mn1 129.0(3)
C11 N4 C15 118.6(4)
C11 N4 Ru1 122.2(3)
C15 N4 Ru1 119.0(3)
C11 N4 Mn1' 111.5(3)
C15 N4 Mn1' 129.9(3)
C16 N5 C15 123.8(4)
C16 N5 Ru2 118.6(3)
C15 N5 Ru2 117.5(3)
C20 N6 C16 118.0(4)
C20 N6 Ru1' 123.4(3)
C16 N6 Ru1' 118.5(3)
C20 N6 Mn1 112.4(3)
C16 N6 Mn1 129.5(3)
C21 N7 C25 118.6(4)
C21 N7 Ru1 123.5(3)
C25 N7 Ru1 117.9(3)
C21 N7 Mn1' 113.1(3)
C25 N7 Mn1' 128.1(3)
C25 N8 C26 124.0(4)
C25 N8 Ru2 118.6(3)
C26 N8 Ru2 117.2(3)
C30 N9 C26 119.0(4)
C30 N9 Ru1' 122.6(3)
C26 N9 Ru1' 117.3(3)
C30 N9 Mn1 112.9(3)
C26 N9 Mn1 127.9(3)
C31 N10 C35 118.2(4)
C31 N10 Ru1 123.3(3)
C35 N10 Ru1 118.0(3)
C31 N10 Mn1' 111.9(3)
C35 N10 Mn1' 129.8(3)
C35 N11 C36 123.0(4)
C35 N11 Ru2 117.6(3)
C36 N11 Ru2 119.1(3)
C40 N12 C36 118.1(4)
C40 N12 Ru1' 124.0(3)
C36 N12 Ru1' 117.9(3)
C40 N12 Mn1 112.3(3)
C36 N12 Mn1 129.4(3)
N1 C1 C2 123.4(5)
C1 C2 C3 118.7(5)
C4 C3 C2 119.3(5)
C3 C4 C5 119.9(5)
N1 C5 N2 115.3(4)
N1 C5 C4 120.3(4)
N2 C5 C4 124.2(4)
N3 C6 C7 120.9(4)
N3 C6 N2 114.5(4)
C7 C6 N2 124.4(4)
C8 C7 C6 120.3(5)
C7 C8 C9 118.8(5)
C10 C9 C8 119.6(5)
N3 C10 C9 122.3(5)
N4 C11 C12 122.9(5)
C11 C12 C13 118.5(5)
C14 C13 C12 119.8(5)
C13 C14 C15 119.4(5)
N4 C15 C14 120.8(4)
N4 C15 N5 115.2(4)
C14 C15 N5 123.8(4)
N6 C16 N5 115.5(4)
N6 C16 C17 120.2(4)
N5 C16 C17 124.2(4)
C18 C17 C16 120.6(5)
C17 C18 C19 118.5(5)
C20 C19 C18 118.6(5)
N6 C20 C19 124.0(5)
N7 C21 C22 123.2(5)
C21 C22 C23 118.7(5)
C24 C23 C22 119.5(5)
C23 C24 C25 119.2(5)
N7 C25 N8 115.6(4)
N7 C25 C24 120.8(4)
N8 C25 C24 123.5(4)
N9 C26 N8 116.0(4)
N9 C26 C27 120.4(4)
N8 C26 C27 123.4(4)
C28 C27 C26 119.5(5)
C27 C28 C29 119.7(5)
C30 C29 C28 118.8(5)
N9 C30 C29 122.7(5)
N10 C31 C32 123.6(5)
C31 C32 C33 118.3(5)
C34 C33 C32 119.4(5)
C33 C34 C35 120.0(5)
N10 C35 N11 115.0(4)
N10 C35 C34 120.6(4)
N11 C35 C34 124.3(4)
N12 C36 N11 115.5(4)
N12 C36 C37 121.1(4)
N11 C36 C37 123.3(4)
C38 C37 C36 119.0(5)
C37 C38 C39 120.2(5)
C40 C39 C38 117.8(5)
N12 C40 C39 123.7(5)
O1 Cl3 O3 108.7(3)
O1 Cl3 O4 108.6(3)
O3 Cl3 O4 110.3(4)
O1 Cl3 O2 111.2(3)
O3 Cl3 O2 108.0(3)
O4 Cl3 O2 110.0(3)
Cl4 C41 Cl5 103.5(10)
O5 C42 C44 129(2)
O5 C42 C43 117(2)
C44 C42 C43 113(2)
O5' C42' C44' 105.0(17)
O5' C42' C43' 142(3)
C44' C42' C43' 100.3(8)

loop_
_geom_bond_atom_site_label_1
_geom_bond_atom_site_label_2
_geom_bond_distance
Ru1 N4 2.129(4)
Ru1 N10 2.150(4)
Ru1 N7 2.159(4)
Ru1 N1 2.180(4)
Ru1 Ru2 2.2553(15)
Ru1 Cl1 2.610(2)
Mn1 Cl2 2.156(3)
Mn1 N6 2.203(5)
Mn1 N12 2.207(5)
Mn1 N9 2.236(5)
Mn1 N3 2.248(5)
Mn1 Ru2 2.712(2)
Ru1' N3 2.123(4)
Ru1' N9 2.145(4)
Ru1' N12 2.165(4)
Ru1' N6 2.191(4)
Ru1' Ru2 2.2583(15)
Ru1' Cl2 2.609(2)
Mn1' Cl1 2.145(3)
Mn1' N1 2.188(5)
Mn1' N7 2.222(5)
Mn1' N10 2.231(5)
Mn1' N4 2.258(5)
Mn1' Ru2 2.719(2)
Ru2 N2 2.022(4)
Ru2 N11 2.027(4)
Ru2 N5 2.028(4)
Ru2 N8 2.030(4)
N1 C1 1.350(6)
N1 C5 1.367(6)
N2 C5 1.379(6)
N2 C6 1.387(6)
N3 C10 1.355(6)
N3 C6 1.360(6)
N4 C11 1.352(6)
N4 C15 1.353(6)
N5 C16 1.374(6)
N5 C15 1.399(6)
N6 C20 1.347(6)
N6 C16 1.355(6)
N7 C21 1.355(6)
N7 C25 1.363(6)
N8 C25 1.375(6)
N8 C26 1.385(6)
N9 C30 1.344(6)
N9 C26 1.357(6)
N10 C31 1.352(6)
N10 C35 1.361(6)
N11 C35 1.383(6)
N11 C36 1.385(6)
N12 C40 1.348(6)
N12 C36 1.355(6)
C1 C2 1.367(7)
C2 C3 1.382(8)
C3 C4 1.376(7)
C4 C5 1.398(7)
C6 C7 1.386(7)
C7 C8 1.363(7)
C8 C9 1.382(7)
C9 C10 1.366(7)
C11 C12 1.369(7)
C12 C13 1.383(8)
C13 C14 1.370(7)
C14 C15 1.399(7)
C16 C17 1.402(7)
C17 C18 1.364(7)
C18 C19 1.393(7)
C19 C20 1.358(7)
C21 C22 1.361(7)
C22 C23 1.403(7)
C23 C24 1.375(7)
C24 C25 1.407(7)
C26 C27 1.406(6)
C27 C28 1.371(7)
C28 C29 1.379(8)
C29 C30 1.376(7)
C31 C32 1.368(8)
C32 C33 1.399(8)
C33 C34 1.362(7)
C34 C35 1.407(7)
C36 C37 1.396(6)
C37 C38 1.372(7)
C38 C39 1.384(7)
C39 C40 1.366(7)
Cl3 O1 1.403(5)
Cl3 O3 1.405(5)
Cl3 O4 1.417(4)
Cl3 O2 1.430(4)
C41 Cl4 1.764(10)
C41 Cl5 1.767(10)
O5 C42 1.253(10)
C42 C44 1.528(10)
C42 C43 1.538(10)
O5' C42' 1.270(10)
C42' C44' 1.543(10)
C42' C43' 1.554(10)
